data_7720596
loop_
_publ_author_name
'Kopp, Richard O.'
'Coles, Nathan T.'
'Ernst, Moritz J.'
'Weber, Manuela'
'Ward, Benjamin D.'
'M&#xfc;ller, Christian'

_publ_section_title
;
 Janus-faced coordination chemistry of pyridyl-functionalized phosphinines
 with Cu(I) and Au(I).
;
_journal_issue 15
_journal_name_full 'Dalton transactions (Cambridge, England : 2003)'
_journal_page_first 5908
_journal_page_last 5919
_journal_paper_doi 10.1039/d6dt00083e
_journal_volume 55
_journal_year 2026
_chemical_formula_moiety 'C10 H13 N Si'
_chemical_formula_sum 'C10 H13 N Si'
_chemical_formula_weight 175.30
_space_group_crystal_system tetragonal
_space_group_IT_number 88
_space_group_name_Hall '-I 4ad'
_space_group_name_H-M_alt 'I 41/a :2'
_atom_sites_solution_hydrogens geom
_atom_sites_solution_primary iterative
_audit_creation_date 2025-09-17
_audit_creation_method
;
Olex2 1.5
(compiled 2023.03.06 svn.rbb2c1857 for OlexSys, GUI svn.r6748)
;
_audit_update_record
;
2025-11-14 deposited with the CCDC.	2026-03-02 downloaded from the CCDC.
;
_cell_angle_alpha 90
_cell_angle_beta 90
_cell_angle_gamma 90
_cell_formula_units_Z 16
_cell_length_a 14.0895(3)
_cell_length_b 14.0895(3)
_cell_length_c 21.3068(6)
_cell_measurement_reflns_used 9795
_cell_measurement_temperature 100(2)
_cell_measurement_theta_max 33.16
_cell_measurement_theta_min 2.80
_cell_volume 4229.70(17)
_computing_cell_refinement 'SAINT V8.38A (?, 2016)'
_computing_data_reduction 'SAINT V8.38A (?, 2016)'
_computing_molecular_graphics 'Olex2 1.5 (Dolomanov et al., 2009)'
_computing_publication_material 'Olex2 1.5 (Dolomanov et al., 2009)'
_computing_structure_refinement 'olex2.refine 1.5 (Bourhis et al., 2015)'
_computing_structure_solution 'olex2.solve 1.5 (Bourhis et al., 2015)'
_diffrn_ambient_temperature 100.00
_diffrn_measured_fraction_theta_full 0.998
_diffrn_measured_fraction_theta_max 0.999
_diffrn_measurement_device_type 'Bruker APEX-II CCD'
_diffrn_measurement_method '\f and \w scans'
_diffrn_radiation_type MoK\a
_diffrn_radiation_wavelength 0.71073
_diffrn_reflns_av_R_equivalents 0.0231
_diffrn_reflns_av_unetI/netI 0.0132
_diffrn_reflns_Laue_measured_fraction_full 0.998
_diffrn_reflns_Laue_measured_fraction_max 0.999
_diffrn_reflns_limit_h_max 21
_diffrn_reflns_limit_h_min -21
_diffrn_reflns_limit_k_max 18
_diffrn_reflns_limit_k_min -21
_diffrn_reflns_limit_l_max 32
_diffrn_reflns_limit_l_min -32
_diffrn_reflns_number 31858
_diffrn_reflns_point_group_measured_fraction_full 0.998
_diffrn_reflns_point_group_measured_fraction_max 0.999
_diffrn_reflns_theta_full 25.242
_diffrn_reflns_theta_max 33.165
_diffrn_reflns_theta_min 2.891
_exptl_absorpt_coefficient_mu 0.171
_exptl_absorpt_correction_T_max 0.7465
_exptl_absorpt_correction_T_min 0.6433
_exptl_absorpt_correction_type multi-scan
_exptl_absorpt_process_details
;
'SADABS-2016/2 (Bruker,2016/2) was used for absorption correction. 
wR2(int) was 0.1296 before and 0.0459 after correction. The Ratio 
of minimum to maximum transmission is 0.8618. The \l/2 correction 
factor is Not present.'
;
_exptl_crystal_colour colourless
_exptl_crystal_colour_primary colourless
_exptl_crystal_density_diffrn 1.101
_exptl_crystal_description Prism
_exptl_crystal_F_000 1504
_exptl_crystal_size_max 0.431
_exptl_crystal_size_mid 0.376
_exptl_crystal_size_min 0.222
_refine_diff_density_max 0.491
_refine_diff_density_min -0.239
_refine_diff_density_rms 0.044
_refine_ls_extinction_method none
_refine_ls_goodness_of_fit_ref 1.060
_refine_ls_hydrogen_treatment constr
_refine_ls_matrix_type full
_refine_ls_number_parameters 112
_refine_ls_number_reflns 4043
_refine_ls_number_restraints 0
_refine_ls_restrained_S_all 1.060
_refine_ls_R_factor_all 0.0330
_refine_ls_R_factor_gt 0.0305
_refine_ls_shift/su_max 0.002
_refine_ls_shift/su_mean 0.000
_refine_ls_structure_factor_coef Fsqd
_refine_ls_weighting_details 'w=1/[\s^2^(Fo^2^)+(0.0411P)^2^+2.2702P] where P=(Fo^2^+2Fc^2^)/3'
_refine_ls_weighting_scheme calc
_refine_ls_wR_factor_gt 0.0837
_refine_ls_wR_factor_ref 0.0853
_reflns_Friedel_coverage 0.000
_reflns_number_gt 3758
_reflns_number_total 4043
_reflns_threshold_expression 'I > 2\s(I)'
_cod_data_source_file d6dt00083e3.cif
_cod_data_source_block rk_41_hex
_cod_depositor_comments 'Adding full bibliography for 7720594--7720605.cif.'
_cod_original_cell_volume 4229.7(2)
_cod_original_sg_symbol_H-M 'I 41/a'
_cod_database_code 7720596
_shelx_shelxl_version_number 2018/3
_shelx_space_group_comment
;
The symmetry employed for this shelxl refinement is uniquely defined
by the following loop, which should always be used as a source of
symmetry information in preference to the above space-group names.
They are only intended as comments.
;
_shelx_estimated_absorpt_t_max 0.963
_shelx_estimated_absorpt_t_min 0.930
_olex2_refinement_description
;
1. Fixed Uiso
 At 1.2 times of:
  All C(H) groups
 At 1.5 times of:
  All C(H,H,H) groups
2.a Aromatic/amide H refined with riding coordinates:
 C4(H4), C5(H5), C6(H6), C7(H7)
2.b Idealised Me refined as rotating group:
 C8(H8A,H8B,H8C), C9(H9A,H9B,H9C), C10(H10A,H10B,H10C)
;
_olex2_submission_special_instructions 'No special instructions were received'

loop_
_space_group_symop_operation_xyz
'x, y, z'
'-x+1/2, -y, z+1/2'
'-y+3/4, x+1/4, z+1/4'
'y+3/4, -x+3/4, z+3/4'
'x+1/2, y+1/2, z+1/2'
'-x+1, -y+1/2, z+1'
'-y+5/4, x+3/4, z+3/4'
'y+5/4, -x+5/4, z+5/4'
'-x, -y, -z'
'x-1/2, y, -z-1/2'
'y-3/4, -x-1/4, -z-1/4'
'-y-3/4, x-3/4, -z-3/4'
'-x+1/2, -y+1/2, -z+1/2'
'x, y+1/2, -z'
'y-1/4, -x+1/4, -z+1/4'
'-y-1/4, x-1/4, -z-1/4'

loop_
_atom_site_label
_atom_site_type_symbol
_atom_site_fract_x
_atom_site_fract_y
_atom_site_fract_z
_atom_site_U_iso_or_equiv
_atom_site_adp_type
_atom_site_occupancy
_atom_site_site_symmetry_order
_atom_site_calc_flag
_atom_site_refinement_flags_posn
_atom_site_refinement_flags_adp
_atom_site_refinement_flags_occupancy
_atom_site_disorder_assembly
_atom_site_disorder_group
Si1 Si 0.55408(2) 0.56327(2) 0.39617(2) 0.01639(6) Uani 1 1 d . . . . .
N1 N 0.18313(4) 0.59009(5) 0.37922(3) 0.01681(11) Uani 1 1 d . . . . .
C1 C 0.42572(5) 0.57986(5) 0.41060(4) 0.01821(13) Uani 1 1 d . . . . .
C2 C 0.34078(5) 0.58568(5) 0.41896(3) 0.01630(12) Uani 1 1 d . . . . .
C3 C 0.23996(5) 0.58957(5) 0.43024(3) 0.01398(11) Uani 1 1 d . . . . .
C4 C 0.20537(5) 0.59066(5) 0.49173(3) 0.01761(13) Uani 1 1 d . . . . .
H4 H 0.247722 0.589873 0.526417 0.021 Uiso 1 1 calc R U . . .
C5 C 0.10780(5) 0.59291(5) 0.50109(3) 0.01818(13) Uani 1 1 d . . . . .
H5 H 0.082185 0.593546 0.542331 0.022 Uiso 1 1 calc R U . . .
C6 C 0.04845(5) 0.59422(5) 0.44916(3) 0.01666(12) Uani 1 1 d . . . . .
H6 H -0.018541 0.596254 0.454031 0.020 Uiso 1 1 calc R U . . .
C7 C 0.08944(5) 0.59247(5) 0.38976(3) 0.01764(13) Uani 1 1 d . . . . .
H7 H 0.048347 0.592989 0.354414 0.021 Uiso 1 1 calc R U . . .
C8 C 0.62100(6) 0.62380(7) 0.45992(4) 0.02592(16) Uani 1 1 d . . . . .
H8A H 0.609137 0.692266 0.457937 0.039 Uiso 1 1 calc R U . . .
H8B H 0.689044 0.611692 0.454705 0.039 Uiso 1 1 calc R U . . .
H8C H 0.600087 0.599313 0.500684 0.039 Uiso 1 1 calc R U . . .
C9 C 0.58144(6) 0.61547(7) 0.31790(4) 0.02603(17) Uani 1 1 d . . . . .
H9A H 0.545259 0.581959 0.285470 0.039 Uiso 1 1 calc R U . . .
H9B H 0.649481 0.609117 0.309326 0.039 Uiso 1 1 calc R U . . .
H9C H 0.563983 0.682799 0.317744 0.039 Uiso 1 1 calc R U . . .
C10 C 0.57645(6) 0.43299(6) 0.39534(4) 0.02330(15) Uani 1 1 d . . . . .
H10A H 0.565052 0.406902 0.437306 0.035 Uiso 1 1 calc R U . . .
H10B H 0.642408 0.420973 0.383102 0.035 Uiso 1 1 calc R U . . .
H10C H 0.533653 0.402558 0.365181 0.035 Uiso 1 1 calc R U . . .

loop_
_atom_site_aniso_label
_atom_site_aniso_U_11
_atom_site_aniso_U_22
_atom_site_aniso_U_33
_atom_site_aniso_U_23
_atom_site_aniso_U_13
_atom_site_aniso_U_12
Si1 0.01195(9) 0.02022(10) 0.01701(10) 0.00257(7) 0.00153(6) 0.00037(6)
N1 0.0153(2) 0.0201(3) 0.0151(3) 0.0016(2) 0.0006(2) 0.0001(2)
C1 0.0165(3) 0.0199(3) 0.0183(3) 0.0019(2) 0.0016(2) 0.0007(2)
C2 0.0155(3) 0.0168(3) 0.0166(3) 0.0010(2) 0.0014(2) 0.0004(2)
C3 0.0127(2) 0.0134(3) 0.0159(3) 0.0007(2) 0.0010(2) 0.00041(19)
C4 0.0141(3) 0.0240(3) 0.0147(3) -0.0016(2) -0.0002(2) 0.0011(2)
C5 0.0154(3) 0.0243(3) 0.0148(3) -0.0016(2) 0.0019(2) 0.0009(2)
C6 0.0128(3) 0.0194(3) 0.0178(3) 0.0000(2) 0.0007(2) 0.0004(2)
C7 0.0147(3) 0.0222(3) 0.0161(3) 0.0015(2) -0.0010(2) -0.0003(2)
C8 0.0209(3) 0.0319(4) 0.0250(4) -0.0025(3) -0.0009(3) -0.0044(3)
C9 0.0173(3) 0.0370(4) 0.0238(4) 0.0112(3) 0.0037(3) 0.0016(3)
C10 0.0193(3) 0.0230(3) 0.0276(4) 0.0009(3) 0.0017(3) 0.0035(3)

loop_
_atom_type_symbol
_atom_type_description
_atom_type_scat_dispersion_real
_atom_type_scat_dispersion_imag
_atom_type_scat_source
C C 0.0033 0.0016 'International Tables Vol C Tables 4.2.6.8 and 6.1.1.4'
H H 0.0000 0.0000 'International Tables Vol C Tables 4.2.6.8 and 6.1.1.4'
N N 0.0061 0.0033 'International Tables Vol C Tables 4.2.6.8 and 6.1.1.4'
Si Si 0.0817 0.0704 'International Tables Vol C Tables 4.2.6.8 and 6.1.1.4'

loop_
_geom_angle_atom_site_label_1
_geom_angle_atom_site_label_2
_geom_angle_atom_site_label_3
_geom_angle
_geom_angle_site_symmetry_1
_geom_angle_site_symmetry_3
_geom_angle_publ_flag
C1 Si1 C8 108.44(4) . . ?
C1 Si1 C9 107.54(4) . . ?
C1 Si1 C10 106.96(4) . . ?
C8 Si1 C9 111.57(4) . . ?
C8 Si1 C10 111.89(4) . . ?
C10 Si1 C9 110.22(4) . . ?
C7 N1 C3 116.72(6) . . ?
C2 C1 Si1 176.41(7) . . ?
C1 C2 C3 177.95(8) . . ?
N1 C3 C2 116.76(6) . . ?
N1 C3 C4 123.21(6) . . ?
C4 C3 C2 120.02(6) . . ?
C3 C4 H4 120.7 . . ?
C5 C4 C3 118.67(6) . . ?
C5 C4 H4 120.7 . . ?
C4 C5 H5 120.6 . . ?
C6 C5 C4 118.83(7) . . ?
C6 C5 H5 120.6 . . ?
C5 C6 H6 120.8 . . ?
C5 C6 C7 118.37(6) . . ?
C7 C6 H6 120.8 . . ?
N1 C7 C6 124.20(7) . . ?
N1 C7 H7 117.9 . . ?
C6 C7 H7 117.9 . . ?
Si1 C8 H8A 109.5 . . ?
Si1 C8 H8B 109.5 . . ?
Si1 C8 H8C 109.5 . . ?
H8A C8 H8B 109.5 . . ?
H8A C8 H8C 109.5 . . ?
H8B C8 H8C 109.5 . . ?
Si1 C9 H9A 109.5 . . ?
Si1 C9 H9B 109.5 . . ?
Si1 C9 H9C 109.5 . . ?
H9A C9 H9B 109.5 . . ?
H9A C9 H9C 109.5 . . ?
H9B C9 H9C 109.5 . . ?
Si1 C10 H10A 109.5 . . ?
Si1 C10 H10B 109.5 . . ?
Si1 C10 H10C 109.5 . . ?
H10A C10 H10B 109.5 . . ?
H10A C10 H10C 109.5 . . ?
H10B C10 H10C 109.5 . . ?

loop_
_geom_bond_atom_site_label_1
_geom_bond_atom_site_label_2
_geom_bond_distance
_geom_bond_site_symmetry_2
_geom_bond_publ_flag
Si1 C1 1.8493(8) . ?
Si1 C8 1.8604(9) . ?
Si1 C9 1.8629(8) . ?
Si1 C10 1.8625(9) . ?
N1 C3 1.3502(9) . ?
N1 C7 1.3394(9) . ?
C1 C2 1.2127(10) . ?
C2 C3 1.4417(9) . ?
C3 C4 1.3978(10) . ?
C4 H4 0.9500 . ?
C4 C5 1.3896(10) . ?
C5 H5 0.9500 . ?
C5 C6 1.3869(10) . ?
C6 H6 0.9500 . ?
C6 C7 1.3914(10) . ?
C7 H7 0.9500 . ?
C8 H8A 0.9800 . ?
C8 H8B 0.9800 . ?
C8 H8C 0.9800 . ?
C9 H9A 0.9800 . ?
C9 H9B 0.9800 . ?
C9 H9C 0.9800 . ?
C10 H10A 0.9800 . ?
C10 H10B 0.9800 . ?
C10 H10C 0.9800 . ?

loop_
_geom_torsion_atom_site_label_1
_geom_torsion_atom_site_label_2
_geom_torsion_atom_site_label_3
_geom_torsion_atom_site_label_4
_geom_torsion
_geom_torsion_site_symmetry_1
_geom_torsion_site_symmetry_2
_geom_torsion_site_symmetry_3
_geom_torsion_site_symmetry_4
_geom_torsion_publ_flag
N1 C3 C4 C5 -0.36(11) . . . . ?
C2 C3 C4 C5 -179.00(7) . . . . ?
C3 N1 C7 C6 -0.12(11) . . . . ?
C3 C4 C5 C6 -0.15(11) . . . . ?
C4 C5 C6 C7 0.49(11) . . . . ?
C5 C6 C7 N1 -0.37(12) . . . . ?
C7 N1 C3 C2 179.16(6) . . . . ?
C7 N1 C3 C4 0.49(10) . . . . ?
